data_4339086
loop_
_publ_author_name
'Majumdar, Amit'
'Pal, Kuntal'
'Nagarajan, Kowliki'
'Sarkar, Sabyasachi'

_publ_section_title
;
 Desoxo molybdenum(IV) and tungsten(IV) bis(dithiolene) complexes:
 monomer-dimer interconversion involving reversible thiol bridge
 formation.
;
_journal_issue 15
_journal_name_full 'Inorganic chemistry'
_journal_page_first 6136
_journal_page_last 6147
_journal_paper_doi 10.1021/ic7006777
_journal_volume 46
_journal_year 2007
_chemical_formula_moiety 'C20 H10 N8 S10 W2, 2(C8 H20 N)'
_chemical_formula_sum 'C36 H50 N10 S10 W2'
_chemical_formula_weight 1311.24
_chemical_name_systematic 'Tetraethylammonium tetrakis(1,2-dicyanoethylenedithiolato)bis(ethanethiolato)ditungstate'
_space_group_IT_number 14
_symmetry_cell_setting monoclinic
_symmetry_Int_Tables_number 14
_symmetry_space_group_name_Hall '-P 2ybc'
_symmetry_space_group_name_H-M 'P 1 21/c 1'
_atom_sites_solution_hydrogens geom
_atom_sites_solution_primary direct
_atom_sites_solution_secondary difmap
_audit_creation_method SHELXL-97
_cell_angle_alpha 90.000
_cell_angle_beta 113.941(5)
_cell_angle_gamma 90.000
_cell_formula_units_Z 4
_cell_length_a 19.570(5)
_cell_length_b 14.516(5)
_cell_length_c 19.563(5)
_cell_measurement_temperature 100(2)
_cell_volume 5079(3)
_computing_cell_refinement 'SAINT 6.45 ( Bruker, 2003)'
_computing_data_collection 'SMART 5.628 (Bruker, 2003)'
_computing_data_reduction 'SAINT 6.45  (Bruker, 2003)'
_computing_molecular_graphics 'Diamond 2.1e, Ortep'
_computing_publication_material 'WinGX publication routines (Farrugia, 1999)'
_computing_structure_refinement 'SHELXL-97 (Sheldrick, 1997)'
_computing_structure_solution SIR-97
_diffrn_ambient_temperature 100(2)
_diffrn_measured_fraction_theta_full 0.981
_diffrn_measured_fraction_theta_max 0.981
_diffrn_measurement_device_type 'Bruker SMART APEX'
_diffrn_measurement_method /w-scans
_diffrn_radiation_monochromator graphite
_diffrn_radiation_type MoK\a
_diffrn_radiation_wavelength 0.71069
_diffrn_reflns_av_R_equivalents 0.0701
_diffrn_reflns_av_sigmaI/netI 0.0914
_diffrn_reflns_limit_h_max 26
_diffrn_reflns_limit_h_min -25
_diffrn_reflns_limit_k_max 18
_diffrn_reflns_limit_k_min -19
_diffrn_reflns_limit_l_max 26
_diffrn_reflns_limit_l_min -25
_diffrn_reflns_number 33352
_diffrn_reflns_theta_full 28.40
_diffrn_reflns_theta_max 28.40
_diffrn_reflns_theta_min 2.09
_diffrn_source 'fine-focus sealed tube'
_exptl_absorpt_coefficient_mu 4.974
_exptl_absorpt_correction_T_max 0.673
_exptl_absorpt_correction_T_min 0.549
_exptl_absorpt_correction_type empirical
_exptl_crystal_colour Red
_exptl_crystal_density_diffrn 1.715
_exptl_crystal_density_method 'not measured'
_exptl_crystal_description Needle
_exptl_crystal_F_000 2576
_exptl_crystal_recrystallization_method 'Acetonitrile, isopropanol, diethylether'
_exptl_crystal_size_max 0.20
_exptl_crystal_size_mid 0.10
_exptl_crystal_size_min 0.08
_refine_diff_density_max 0.8538
_refine_diff_density_min -0.7326
_refine_diff_density_rms 0.186
_refine_ls_extinction_method none
_refine_ls_goodness_of_fit_ref 1.047
_refine_ls_hydrogen_treatment constr
_refine_ls_matrix_type full
_refine_ls_number_parameters 533
_refine_ls_number_reflns 12510
_refine_ls_number_restraints 0
_refine_ls_restrained_S_all 1.047
_refine_ls_R_factor_all 0.1132
_refine_ls_R_factor_gt 0.0632
_refine_ls_shift/su_max 0.014
_refine_ls_shift/su_mean 0.000
_refine_ls_structure_factor_coef Fsqd
_refine_ls_weighting_details 'calc w=1/[\s^2^(Fo^2^)+(0.0717P)^2^+5.6551P] where P=(Fo^2^+2Fc^2^)/3'
_refine_ls_weighting_scheme calc
_refine_ls_wR_factor_gt 0.1361
_refine_ls_wR_factor_ref 0.1722
_reflns_number_gt 7768
_reflns_number_total 12510
_reflns_threshold_expression >2sigma(I)
_cod_data_source_file ic7006777-file006.cif
_cod_data_source_block 26janc
_cod_depositor_comments
;
The following automatic conversions were performed:

'_exptl_absorpt_correction_type' value 'Empirical' changed to
'empirical' according to
/usr/data/users/saulius/automatic-downloads/retrospective/ACS/lib/dictionaries/cif_core.dic
dictionary named 'cif_core.dic' version 2.4.2 from 2011-04-26.

Automatic conversion script
Id: cif_fix_values 2281 2013-09-26 08:29:07Z andrius 
;
_cod_original_sg_symbol_H-M 'P 21/c'
_cod_database_code 4339086

loop_
_symmetry_equiv_pos_as_xyz
'x, y, z'
'-x, y+1/2, -z+1/2'
'-x, -y, -z'
'x, -y-1/2, z-1/2'

loop_
_atom_site_label
_atom_site_type_symbol
_atom_site_fract_x
_atom_site_fract_y
_atom_site_fract_z
_atom_site_U_iso_or_equiv
_atom_site_adp_type
_atom_site_occupancy
_atom_site_symmetry_multiplicity
_atom_site_calc_flag
_atom_site_refinement_flags
W1 W 0.90337(2) 0.18849(3) 0.54926(2) 0.04858(13) Uani 1 1 d .
W2 W 0.70357(2) 0.17218(2) 0.50173(2) 0.04313(12) Uani 1 1 d .
S1 S 0.96031(17) 0.2822(2) 0.48950(18) 0.0707(8) Uani 1 1 d .
S2 S 0.99546(17) 0.2530(2) 0.65669(17) 0.0740(8) Uani 1 1 d .
S3 S 0.93961(17) 0.05034(19) 0.61741(15) 0.0656(8) Uani 1 1 d .
S4 S 0.88192(16) 0.08942(18) 0.44818(14) 0.0581(7) Uani 1 1 d .
S5 S 0.81695(14) 0.20988(17) 0.61133(13) 0.0489(6) Uani 1 1 d .
S6 S 0.78847(14) 0.26884(16) 0.46982(14) 0.0489(6) Uani 1 1 d .
S7 S 0.64493(18) 0.18209(19) 0.58537(17) 0.0672(8) Uani 1 1 d .
S8 S 0.60916(15) 0.27812(19) 0.43393(15) 0.0597(7) Uani 1 1 d .
S9 S 0.72253(17) 0.01925(17) 0.54288(14) 0.0587(7) Uani 1 1 d .
S10 S 0.67085(16) 0.10230(17) 0.38382(13) 0.0545(6) Uani 1 1 d .
N1 N 1.1118(9) 0.4534(11) 0.5178(10) 0.149(6) Uani 1 1 d .
N2 N 1.1546(8) 0.4189(10) 0.7332(9) 0.137(6) Uani 1 1 d .
N3 N 0.9359(9) -0.2034(9) 0.6092(8) 0.125(5) Uani 1 1 d .
N4 N 0.8503(7) -0.1468(8) 0.3784(7) 0.098(4) Uani 1 1 d .
N5 N 0.7143(8) -0.2252(7) 0.4918(6) 0.118(5) Uani 1 1 d .
N6 N 0.6434(7) -0.1132(7) 0.2781(6) 0.099(4) Uani 1 1 d .
N7 N 0.4518(7) 0.4203(10) 0.4277(8) 0.129(5) Uani 1 1 d .
N8 N 0.4965(9) 0.2779(13) 0.6300(10) 0.165(7) Uani 1 1 d .
N9 N 0.2020(6) 0.4740(6) 0.3534(5) 0.064(2) Uani 1 1 d .
N10 N 0.4007(5) 0.0927(6) 0.2831(5) 0.062(2) Uani 1 1 d .
C1 C 1.0746(9) 0.4061(10) 0.5336(10) 0.109(5) Uani 1 1 d .
C2 C 1.0312(7) 0.3432(8) 0.5578(9) 0.075(3) Uani 1 1 d .
C3 C 1.1071(8) 0.3792(10) 0.6872(9) 0.095(4) Uani 1 1 d .
C4 C 1.0457(7) 0.3312(8) 0.6293(8) 0.076(4) Uani 1 1 d .
C5 C 0.9206(6) -0.0404(7) 0.5554(6) 0.062(3) Uani 1 1 d .
C6 C 0.9308(8) -0.1322(9) 0.5862(8) 0.086(4) Uani 1 1 d .
C7 C 0.8931(6) -0.0238(7) 0.4804(6) 0.058(3) Uani 1 1 d .
C8 C 0.8731(7) -0.0934(7) 0.4259(7) 0.070(3) Uani 1 1 d .
C9 C 0.7030(6) -0.0536(7) 0.4649(6) 0.060(3) Uani 1 1 d .
C10 C 0.7098(8) -0.1498(8) 0.4799(6) 0.080(4) Uani 1 1 d .
C11 C 0.6807(6) -0.0163(7) 0.3968(5) 0.053(2) Uani 1 1 d .
C12 C 0.6619(7) -0.0714(7) 0.3313(6) 0.065(3) Uani 1 1 d .
C13 C 0.5573(6) 0.3034(7) 0.4851(7) 0.062(3) Uani 1 1 d .
C14 C 0.4973(7) 0.3699(10) 0.4542(8) 0.092(4) Uani 1 1 d .
C15 C 0.5706(7) 0.2613(8) 0.5501(7) 0.074(3) Uani 1 1 d .
C16 C 0.5295(8) 0.2734(11) 0.5927(8) 0.105(5) Uani 1 1 d .
C17 C 0.8324(6) 0.1405(8) 0.6951(5) 0.066(3) Uani 1 1 d .
H17A H 0.7878 0.1426 0.7052 0.079 Uiso 1 1 calc R
H17B H 0.8408 0.0769 0.6855 0.079 Uiso 1 1 calc R
C18 C 0.8975(7) 0.1737(9) 0.7622(6) 0.087(4) Uani 1 1 d .
H18A H 0.9426 0.1650 0.7548 0.130 Uiso 1 1 calc R
H18B H 0.9005 0.1396 0.8054 0.130 Uiso 1 1 calc R
H18C H 0.8912 0.2380 0.7698 0.130 Uiso 1 1 calc R
C19 C 0.7742(6) 0.2773(8) 0.3723(6) 0.067(3) Uani 1 1 d .
H19A H 0.8179 0.3064 0.3701 0.081 Uiso 1 1 calc R
H19B H 0.7712 0.2154 0.3526 0.081 Uiso 1 1 calc R
C20 C 0.7079(11) 0.3284(12) 0.3232(9) 0.152(9) Uani 1 1 d .
H20A H 0.6646 0.2896 0.3095 0.229 Uiso 1 1 calc R
H20B H 0.7140 0.3473 0.2790 0.229 Uiso 1 1 calc R
H20C H 0.7015 0.3818 0.3491 0.229 Uiso 1 1 calc R
C21 C 0.4566(7) 0.1013(10) 0.2502(7) 0.086(4) Uani 1 1 d .
H21A H 0.5055 0.1110 0.2902 0.103 Uiso 1 1 calc R
H21B H 0.4447 0.1553 0.2182 0.103 Uiso 1 1 calc R
C22 C 0.4603(11) 0.0184(13) 0.2049(9) 0.143(7) Uani 1 1 d .
H22A H 0.4567 -0.0369 0.2301 0.214 Uiso 1 1 calc R
H22B H 0.5069 0.0188 0.1994 0.214 Uiso 1 1 calc R
H22C H 0.4196 0.0207 0.1564 0.214 Uiso 1 1 calc R
C23 C 0.4110(8) 0.0114(9) 0.3318(7) 0.092(4) Uani 1 1 d .
H23A H 0.4049 -0.0441 0.3022 0.110 Uiso 1 1 calc R
H23B H 0.3725 0.0114 0.3511 0.110 Uiso 1 1 calc R
C24 C 0.4874(9) 0.0094(11) 0.3972(9) 0.129(6) Uani 1 1 d .
H24A H 0.5185 0.0567 0.3907 0.194 Uiso 1 1 calc R
H24B H 0.5103 -0.0496 0.3992 0.194 Uiso 1 1 calc R
H24C H 0.4816 0.0198 0.4430 0.194 Uiso 1 1 calc R
C25 C 0.4067(10) 0.1815(9) 0.3266(9) 0.108(5) Uani 1 1 d .
H25A H 0.3952 0.2333 0.2924 0.129 Uiso 1 1 calc R
H25B H 0.4577 0.1888 0.3633 0.129 Uiso 1 1 calc R
C26 C 0.3532(14) 0.1829(12) 0.3669(13) 0.173(9) Uani 1 1 d .
H26A H 0.3070 0.1534 0.3361 0.260 Uiso 1 1 calc R
H26B H 0.3436 0.2455 0.3761 0.260 Uiso 1 1 calc R
H26C H 0.3759 0.1506 0.4136 0.260 Uiso 1 1 calc R
C27 C 0.3223(7) 0.0815(9) 0.2203(8) 0.088(4) Uani 1 1 d .
H27A H 0.3214 0.0254 0.1930 0.106 Uiso 1 1 calc R
H27B H 0.2866 0.0742 0.2427 0.106 Uiso 1 1 calc R
C28 C 0.2971(9) 0.1609(10) 0.1651(9) 0.121(6) Uani 1 1 d .
H28A H 0.3017 0.2177 0.1918 0.182 Uiso 1 1 calc R
H28B H 0.2459 0.1519 0.1313 0.182 Uiso 1 1 calc R
H28C H 0.3279 0.1635 0.1374 0.182 Uiso 1 1 calc R
C29 C 0.2578(9) 0.4817(10) 0.3173(9) 0.111(5) Uani 1 1 d .
H29A H 0.3042 0.4524 0.3498 0.133 Uiso 1 1 calc R
H29B H 0.2384 0.4479 0.2705 0.133 Uiso 1 1 calc R
C30 C 0.2749(12) 0.5797(12) 0.3018(12) 0.169(9) Uani 1 1 d .
H30A H 0.2289 0.6125 0.2761 0.253 Uiso 1 1 calc R
H30B H 0.3028 0.5784 0.2712 0.253 Uiso 1 1 calc R
H30C H 0.3038 0.6100 0.3482 0.253 Uiso 1 1 calc R
C31 C 0.2271(8) 0.5247(9) 0.4252(7) 0.093(4) Uani 1 1 d .
H31A H 0.1886 0.5200 0.4443 0.111 Uiso 1 1 calc R
H31B H 0.2323 0.5894 0.4156 0.111 Uiso 1 1 calc R
C32 C 0.3012(10) 0.4908(11) 0.4857(8) 0.128(7) Uani 1 1 d .
H32A H 0.2956 0.4283 0.4987 0.193 Uiso 1 1 calc R
H32B H 0.3149 0.5291 0.5292 0.193 Uiso 1 1 calc R
H32C H 0.3396 0.4936 0.4670 0.193 Uiso 1 1 calc R
C33 C 0.1949(9) 0.3717(8) 0.3698(8) 0.100(5) Uani 1 1 d .
H33A H 0.2439 0.3498 0.4033 0.120 Uiso 1 1 calc R
H33B H 0.1626 0.3673 0.3964 0.120 Uiso 1 1 calc R
C34 C 0.1666(14) 0.3108(12) 0.3073(11) 0.174(10) Uani 1 1 d .
H34A H 0.1356 0.2649 0.3159 0.261 Uiso 1 1 calc R
H34B H 0.2075 0.2813 0.3009 0.261 Uiso 1 1 calc R
H34C H 0.1376 0.3450 0.2630 0.261 Uiso 1 1 calc R
C35 C 0.1306(10) 0.5107(13) 0.2985(10) 0.135(6) Uani 1 1 d .
H35A H 0.1185 0.4803 0.2509 0.163 Uiso 1 1 calc R
H35B H 0.1363 0.5759 0.2916 0.163 Uiso 1 1 calc R
C36 C 0.0630(9) 0.4964(15) 0.3236(11) 0.173(9) Uani 1 1 d .
H36A H 0.0661 0.4360 0.3447 0.259 Uiso 1 1 calc R
H36B H 0.0163 0.5027 0.2809 0.259 Uiso 1 1 calc R
H36C H 0.0659 0.5419 0.3603 0.259 Uiso 1 1 calc R

loop_
_atom_site_aniso_label
_atom_site_aniso_U_11
_atom_site_aniso_U_22
_atom_site_aniso_U_33
_atom_site_aniso_U_23
_atom_site_aniso_U_13
_atom_site_aniso_U_12
W1 0.0448(3) 0.0525(2) 0.0554(3) 0.00053(17) 0.0274(2) 0.00432(17)
W2 0.0462(2) 0.0423(2) 0.0486(2) -0.00061(15) 0.02722(19) 0.00186(16)
S1 0.0624(19) 0.0782(19) 0.087(2) 0.0054(16) 0.0465(17) -0.0050(15)
S2 0.0553(18) 0.097(2) 0.0733(19) -0.0165(16) 0.0296(16) -0.0160(16)
S3 0.071(2) 0.0680(17) 0.0566(16) 0.0097(13) 0.0250(15) 0.0198(14)
S4 0.0637(18) 0.0583(15) 0.0581(15) 0.0052(12) 0.0307(14) 0.0168(13)
S5 0.0513(15) 0.0536(13) 0.0478(13) -0.0012(10) 0.0261(12) -0.0005(11)
S6 0.0504(15) 0.0482(13) 0.0578(14) 0.0068(11) 0.0320(12) 0.0072(11)
S7 0.073(2) 0.0762(19) 0.0732(19) -0.0059(14) 0.0505(17) -0.0046(15)
S8 0.0509(16) 0.0621(15) 0.0688(17) -0.0002(13) 0.0272(14) 0.0120(12)
S9 0.085(2) 0.0454(13) 0.0529(15) -0.0002(11) 0.0354(15) -0.0036(13)
S10 0.0648(17) 0.0519(14) 0.0486(13) -0.0001(11) 0.0247(13) 0.0086(12)
N1 0.128(13) 0.146(13) 0.203(17) 0.012(11) 0.098(13) -0.044(10)
N2 0.086(10) 0.134(12) 0.178(15) -0.078(10) 0.041(10) -0.021(8)
N3 0.182(15) 0.092(9) 0.144(12) 0.045(8) 0.111(11) 0.062(9)
N4 0.103(9) 0.086(8) 0.110(9) -0.022(7) 0.047(8) 0.018(7)
N5 0.207(15) 0.047(6) 0.106(9) 0.003(6) 0.069(10) 0.007(7)
N6 0.137(11) 0.079(7) 0.071(7) -0.015(6) 0.033(7) 0.008(7)
N7 0.083(9) 0.149(12) 0.137(11) -0.030(9) 0.027(9) 0.052(9)
N8 0.158(15) 0.215(17) 0.193(16) -0.043(13) 0.143(14) -0.003(13)
N9 0.081(7) 0.060(5) 0.055(5) -0.001(4) 0.031(5) 0.013(5)
N10 0.065(6) 0.056(5) 0.066(6) 0.002(4) 0.027(5) -0.017(4)
C1 0.093(11) 0.090(10) 0.179(16) 0.012(10) 0.092(12) -0.010(8)
C2 0.059(8) 0.067(7) 0.126(11) -0.006(7) 0.063(8) -0.002(6)
C3 0.075(10) 0.099(11) 0.122(12) -0.029(9) 0.049(9) -0.004(8)
C4 0.049(7) 0.078(8) 0.109(11) -0.028(7) 0.041(8) -0.007(6)
C5 0.056(7) 0.066(7) 0.071(7) 0.012(5) 0.034(6) 0.022(5)
C6 0.113(11) 0.069(8) 0.100(10) 0.013(7) 0.068(9) 0.036(8)
C7 0.052(7) 0.062(6) 0.068(7) -0.005(5) 0.031(6) 0.012(5)
C8 0.071(8) 0.048(6) 0.097(9) -0.002(6) 0.040(7) 0.014(5)
C9 0.070(8) 0.055(6) 0.059(7) -0.005(5) 0.030(6) -0.001(5)
C10 0.122(12) 0.055(7) 0.070(8) 0.001(6) 0.047(8) 0.001(7)
C11 0.058(7) 0.055(6) 0.053(6) 0.005(5) 0.028(5) 0.009(5)
C12 0.083(9) 0.051(6) 0.059(7) -0.011(5) 0.027(6) 0.009(5)
C13 0.048(6) 0.059(6) 0.086(8) -0.029(6) 0.034(6) -0.002(5)
C14 0.041(7) 0.109(11) 0.118(11) -0.029(9) 0.024(7) 0.015(7)
C15 0.062(8) 0.079(8) 0.094(9) -0.026(7) 0.045(7) 0.000(6)
C16 0.086(10) 0.143(13) 0.115(11) -0.051(10) 0.071(10) -0.009(9)
C17 0.074(8) 0.094(8) 0.043(6) 0.010(5) 0.037(6) 0.002(6)
C18 0.082(10) 0.139(12) 0.057(7) 0.012(7) 0.046(7) 0.010(8)
C19 0.078(8) 0.081(7) 0.063(7) 0.026(6) 0.048(6) -0.001(6)
C20 0.187(19) 0.198(19) 0.117(13) 0.099(12) 0.108(14) 0.133(15)
C21 0.065(8) 0.114(11) 0.071(8) 0.012(7) 0.021(7) -0.011(7)
C22 0.146(18) 0.175(18) 0.129(15) -0.037(13) 0.077(13) 0.001(14)
C23 0.075(9) 0.084(9) 0.098(10) 0.021(7) 0.017(8) -0.030(7)
C24 0.106(13) 0.124(13) 0.148(15) 0.056(11) 0.041(12) -0.016(10)
C25 0.122(14) 0.099(11) 0.107(12) -0.015(8) 0.052(11) -0.032(9)
C26 0.23(3) 0.148(18) 0.21(2) -0.056(15) 0.15(2) -0.031(16)
C27 0.066(9) 0.080(9) 0.105(10) -0.008(7) 0.022(8) -0.012(7)
C28 0.103(13) 0.100(11) 0.118(13) 0.041(9) 0.001(10) 0.003(9)
C29 0.124(14) 0.112(12) 0.125(13) -0.032(9) 0.081(11) -0.027(10)
C30 0.23(2) 0.117(15) 0.23(2) -0.023(14) 0.17(2) -0.065(15)
C31 0.113(12) 0.081(9) 0.080(9) -0.013(7) 0.035(9) 0.002(8)
C32 0.152(17) 0.103(12) 0.088(11) -0.026(9) 0.006(11) -0.001(11)
C33 0.128(13) 0.062(8) 0.103(11) -0.007(7) 0.040(10) -0.009(8)
C34 0.24(3) 0.122(15) 0.125(16) -0.031(12) 0.043(17) -0.052(15)
C35 0.105(14) 0.156(17) 0.127(14) 0.023(12) 0.028(12) 0.030(12)
C36 0.062(11) 0.26(3) 0.18(2) -0.064(18) 0.034(12) 0.031(13)

loop_
_atom_type_symbol
_atom_type_description
_atom_type_scat_dispersion_real
_atom_type_scat_dispersion_imag
_atom_type_scat_source
C C 0.0033 0.0016 'International Tables Vol C Tables 4.2.6.8 and 6.1.1.4'
H H 0.0000 0.0000 'International Tables Vol C Tables 4.2.6.8 and 6.1.1.4'
N N 0.0061 0.0033 'International Tables Vol C Tables 4.2.6.8 and 6.1.1.4'
P P 0.1023 0.0942 'International Tables Vol C Tables 4.2.6.8 and 6.1.1.4'
S S 0.1246 0.1234 'International Tables Vol C Tables 4.2.6.8 and 6.1.1.4'
Mo Mo -1.6832 0.6857 'International Tables Vol C Tables 4.2.6.8 and 6.1.1.4'
W W -0.8490 6.8722 'International Tables Vol C Tables 4.2.6.8 and 6.1.1.4'

loop_
_geom_angle_atom_site_label_1
_geom_angle_atom_site_label_2
_geom_angle_atom_site_label_3
_geom_angle
S2 W1 S4 144.47(11)
S2 W1 S1 82.36(11)
S4 W1 S1 83.92(11)
S2 W1 S3 83.51(11)
S4 W1 S3 82.21(9)
S1 W1 S3 132.92(11)
S2 W1 S6 123.64(10)
S4 W1 S6 87.30(9)
S1 W1 S6 84.68(10)
S3 W1 S6 138.91(10)
S2 W1 S5 86.53(10)
S4 W1 S5 124.66(9)
S1 W1 S5 136.88(10)
S3 W1 S5 86.42(9)
S6 W1 S5 67.45(8)
S9 W2 S7 82.69(10)
S9 W2 S8 142.37(11)
S7 W2 S8 81.91(11)
S9 W2 S10 82.57(9)
S7 W2 S10 133.70(11)
S8 W2 S10 83.71(9)
S9 W2 S5 87.12(9)
S7 W2 S5 84.35(10)
S8 W2 S5 125.02(9)
S10 W2 S5 138.14(9)
S9 W2 S6 127.16(9)
S7 W2 S6 135.81(9)
S8 W2 S6 86.59(9)
S10 W2 S6 86.55(9)
S5 W2 S6 68.00(8)
C2 S1 W1 107.8(5)
C4 S2 W1 108.2(5)
C5 S3 W1 108.8(4)
C7 S4 W1 108.7(4)
C17 S5 W2 114.9(4)
C17 S5 W1 118.1(4)
W2 S5 W1 95.72(8)
C19 S6 W2 118.5(4)
C19 S6 W1 114.1(4)
W2 S6 W1 96.25(8)
C15 S7 W2 109.0(4)
C13 S8 W2 108.8(4)
C9 S9 W2 108.8(4)
C11 S10 W2 108.2(3)
C35 N9 C31 111.3(11)
C35 N9 C29 106.3(12)
C31 N9 C29 112.2(11)
C35 N9 C33 111.2(12)
C31 N9 C33 107.9(9)
C29 N9 C33 108.0(10)
C23 N10 C21 114.6(10)
C23 N10 C25 110.9(10)
C21 N10 C25 105.6(9)
C23 N10 C27 105.2(8)
C21 N10 C27 109.5(9)
C25 N10 C27 111.2(10)
N1 C1 C2 176(2)
C4 C2 C1 121.7(14)
C4 C2 S1 120.7(9)
C1 C2 S1 117.5(12)
N2 C3 C4 178.4(16)
C2 C4 C3 121.2(13)
C2 C4 S2 120.8(10)
C3 C4 S2 118.0(12)
C7 C5 C6 122.7(11)
C7 C5 S3 120.0(8)
C6 C5 S3 117.2(9)
N3 C6 C5 177.3(16)
C5 C7 C8 123.9(10)
C5 C7 S4 119.5(8)
C8 C7 S4 116.7(8)
N4 C8 C7 173.8(13)
C11 C9 C10 124.6(9)
C11 C9 S9 119.2(8)
C10 C9 S9 116.1(8)
N5 C10 C9 179.1(16)
C9 C11 C12 122.0(9)
C9 C11 S10 121.2(8)
C12 C11 S10 116.8(7)
N6 C12 C11 176.3(13)
C15 C13 C14 120.8(11)
C15 C13 S8 121.3(9)
C14 C13 S8 117.8(10)
N7 C14 C13 176.9(17)
C13 C15 C16 125.3(13)
C13 C15 S7 118.8(9)
C16 C15 S7 115.9(12)
N8 C16 C15 176(2)
C18 C17 S5 112.3(8)
C18 C17 H17A 109.1
S5 C17 H17A 109.1
C18 C17 H17B 109.1
S5 C17 H17B 109.1
H17A C17 H17B 107.9
C17 C18 H18A 109.5
C17 C18 H18B 109.5
H18A C18 H18B 109.5
C17 C18 H18C 109.5
H18A C18 H18C 109.5
H18B C18 H18C 109.5
C20 C19 S6 116.1(9)
C20 C19 H19A 108.3
S6 C19 H19A 108.3
C20 C19 H19B 108.3
S6 C19 H19B 108.3
H19A C19 H19B 107.4
C19 C20 H20A 109.5
C19 C20 H20B 109.5
H20A C20 H20B 109.5
C19 C20 H20C 109.5
H20A C20 H20C 109.5
H20B C20 H20C 109.5
N10 C21 C22 114.0(12)
N10 C21 H21A 108.8
C22 C21 H21A 108.8
N10 C21 H21B 108.8
C22 C21 H21B 108.8
H21A C21 H21B 107.7
C21 C22 H22A 109.5
C21 C22 H22B 109.5
H22A C22 H22B 109.5
C21 C22 H22C 109.5
H22A C22 H22C 109.5
H22B C22 H22C 109.5
N10 C23 C24 112.8(10)
N10 C23 H23A 109.0
C24 C23 H23A 109.0
N10 C23 H23B 109.0
C24 C23 H23B 109.0
H23A C23 H23B 107.8
C23 C24 H24A 109.5
C23 C24 H24B 109.5
H24A C24 H24B 109.5
C23 C24 H24C 109.5
H24A C24 H24C 109.5
H24B C24 H24C 109.5
N10 C25 C26 112.4(12)
N10 C25 H25A 109.1
C26 C25 H25A 109.1
N10 C25 H25B 109.1
C26 C25 H25B 109.1
H25A C25 H25B 107.8
C25 C26 H26A 109.5
C25 C26 H26B 109.5
H26A C26 H26B 109.5
C25 C26 H26C 109.5
H26A C26 H26C 109.5
H26B C26 H26C 109.5
C28 C27 N10 114.8(10)
C28 C27 H27A 108.6
N10 C27 H27A 108.6
C28 C27 H27B 108.6
N10 C27 H27B 108.6
H27A C27 H27B 107.5
C27 C28 H28A 109.5
C27 C28 H28B 109.5
H28A C28 H28B 109.5
C27 C28 H28C 109.5
H28A C28 H28C 109.5
H28B C28 H28C 109.5
C30 C29 N9 114.7(13)
C30 C29 H29A 108.6
N9 C29 H29A 108.6
C30 C29 H29B 108.6
N9 C29 H29B 108.6
H29A C29 H29B 107.6
C29 C30 H30A 109.5
C29 C30 H30B 109.5
H30A C30 H30B 109.5
C29 C30 H30C 109.5
H30A C30 H30C 109.5
H30B C30 H30C 109.5
N9 C31 C32 114.7(11)
N9 C31 H31A 108.6
C32 C31 H31A 108.6
N9 C31 H31B 108.6
C32 C31 H31B 108.6
H31A C31 H31B 107.6
C31 C32 H32A 109.5
C31 C32 H32B 109.5
H32A C32 H32B 109.5
C31 C32 H32C 109.5
H32A C32 H32C 109.5
H32B C32 H32C 109.5
C34 C33 N9 117.2(13)
C34 C33 H33A 108.0
N9 C33 H33A 108.0
C34 C33 H33B 108.0
N9 C33 H33B 108.0
H33A C33 H33B 107.2
C33 C34 H34A 109.5
C33 C34 H34B 109.5
H34A C34 H34B 109.5
C33 C34 H34C 109.5
H34A C34 H34C 109.5
H34B C34 H34C 109.5
N9 C35 C36 112.8(14)
N9 C35 H35A 109.0
C36 C35 H35A 109.0
N9 C35 H35B 109.0
C36 C35 H35B 109.0
H35A C35 H35B 107.8
C35 C36 H36A 109.5
C35 C36 H36B 109.5
H36A C36 H36B 109.5
C35 C36 H36C 109.5
H36A C36 H36C 109.5
H36B C36 H36C 109.5

loop_
_geom_bond_atom_site_label_1
_geom_bond_atom_site_label_2
_geom_bond_distance
W1 S2 2.338(3)
W1 S4 2.341(3)
W1 S1 2.348(3)
W1 S3 2.353(3)
W1 S6 2.449(2)
W1 S5 2.469(2)
W2 S9 2.339(3)
W2 S7 2.353(3)
W2 S8 2.356(3)
W2 S10 2.358(2)
W2 S5 2.441(3)
W2 S6 2.442(2)
S1 C2 1.729(14)
S2 C4 1.724(13)
S3 C5 1.726(11)
S4 C7 1.742(11)
S5 C17 1.841(9)
S6 C19 1.817(9)
S7 C15 1.761(12)
S8 C13 1.730(11)
S9 C9 1.765(10)
S10 C11 1.740(10)
N1 C1 1.131(16)
N2 C3 1.152(16)
N3 C6 1.115(15)
N4 C8 1.151(14)
N5 C10 1.116(15)
N6 C12 1.130(12)
N7 C14 1.106(15)
N8 C16 1.156(17)
N9 C35 1.474(17)
N9 C31 1.481(14)
N9 C29 1.528(16)
N9 C33 1.537(14)
N10 C23 1.478(13)
N10 C21 1.483(15)
N10 C25 1.523(15)
N10 C27 1.536(14)
C1 C2 1.451(17)
C2 C4 1.320(18)
C3 C4 1.452(19)
C5 C7 1.364(13)
C5 C6 1.443(16)
C7 C8 1.404(15)
C9 C11 1.337(13)
C9 C10 1.422(15)
C11 C12 1.426(14)
C13 C15 1.338(16)
C13 C14 1.449(17)
C15 C16 1.384(16)
C17 C18 1.490(16)
C17 H17A 0.9700
C17 H17B 0.9700
C18 H18A 0.9600
C18 H18B 0.9600
C18 H18C 0.9600
C19 C20 1.465(17)
C19 H19A 0.9700
C19 H19B 0.9700
C20 H20A 0.9600
C20 H20B 0.9600
C20 H20C 0.9600
C21 C22 1.514(19)
C21 H21A 0.9700
C21 H21B 0.9700
C22 H22A 0.9600
C22 H22B 0.9600
C22 H22C 0.9600
C23 C24 1.524(18)
C23 H23A 0.9700
C23 H23B 0.9700
C24 H24A 0.9600
C24 H24B 0.9600
C24 H24C 0.9600
C25 C26 1.54(2)
C25 H25A 0.9700
C25 H25B 0.9700
C26 H26A 0.9600
C26 H26B 0.9600
C26 H26C 0.9600
C27 C28 1.518(17)
C27 H27A 0.9700
C27 H27B 0.9700
C28 H28A 0.9600
C28 H28B 0.9600
C28 H28C 0.9600
C29 C30 1.520(19)
C29 H29A 0.9700
C29 H29B 0.9700
C30 H30A 0.9600
C30 H30B 0.9600
C30 H30C 0.9600
C31 C32 1.535(18)
C31 H31A 0.9700
C31 H31B 0.9700
C32 H32A 0.9600
C32 H32B 0.9600
C32 H32C 0.9600
C33 C34 1.427(19)
C33 H33A 0.9700
C33 H33B 0.9700
C34 H34A 0.9600
C34 H34B 0.9600
C34 H34C 0.9600
C35 C36 1.60(2)
C35 H35A 0.9700
C35 H35B 0.9700
C36 H36A 0.9600
C36 H36B 0.9600
C36 H36C 0.9600
